data_7233060
loop_
_publ_author_name
'Seiler, Vanessa Kristina'
'Robeyns, Koen'
'Tumanov, Nikolay'
'Cin\<ci\'c, Dominik'
'Wouters, Johan'
'Champagne, Benoit'
'Leyssens, Tom'

_publ_section_title
;
 A coloring tool for spiropyrans: solid state metal--organic complexation
 versus salification
;
_journal_issue 33
_journal_name_full CrystEngComm
_journal_page_first 4925
_journal_paper_doi 10.1039/C9CE00805E
_journal_volume 21
_journal_year 2019
_chemical_formula_moiety 'C19 H18 Br2 N2 O3 Zn'
_chemical_formula_sum 'C19 H18 Br2 N2 O3 Zn'
_chemical_formula_weight 547.54
_space_group_crystal_system monoclinic
_space_group_IT_number 14
_space_group_name_Hall '-P 2ybc'
_space_group_name_H-M_alt 'P 1 21/c 1'
_symmetry_space_group_name_Hall '-P 2ybc'
_symmetry_space_group_name_H-M 'P 1 21/c 1'
_atom_sites_solution_hydrogens geom
_audit_creation_method SHELXL-2014/7
_audit_update_record
;
2019-01-18 deposited with the CCDC.    2019-07-09 downloaded from the CCDC.
;
_cell_angle_alpha 90
_cell_angle_beta 92.47(3)
_cell_angle_gamma 90
_cell_formula_units_Z 4
_cell_length_a 17.517(7)
_cell_length_b 15.290(4)
_cell_length_c 7.252(2)
_cell_measurement_reflns_used 134
_cell_measurement_temperature 100(2)
_cell_measurement_theta_max 18.6080
_cell_measurement_theta_min 1.6920
_cell_volume 1940.5(11)
_computing_cell_refinement
;
CrysAlisPro, Agilent Technologies,
Version 1.171.37.35 (release 13-08-2014 CrysAlis171 .NET)
(compiled Aug 13 2014,18:06:01)
;
_computing_data_collection 'SNBL Pilatus control'
_computing_data_reduction
;
CrysAlisPro, Agilent Technologies,
Version 1.171.37.35 (release 13-08-2014 CrysAlis171 .NET)
(compiled Aug 13 2014,18:06:01)
;
_computing_molecular_graphics 'MERCURY (Macrae et al., 2008)'
_computing_publication_material
;

'MERCURY (Macrae et al., 2008), Platon (Spek, 2009)'



;
_computing_structure_refinement 'SHELXL-2014/7 (Sheldrick, 2014)'
_computing_structure_solution 'SHELXT (Sheldrick, 2015)'
_diffrn_ambient_temperature 100(2)
_diffrn_measured_fraction_theta_full 0.914
_diffrn_measured_fraction_theta_max 0.914
_diffrn_measurement_device_type 'pilatus 2M'
_diffrn_measurement_method '360 images, \D\F 1.0\% '
_diffrn_radiation_monochromator Si(111)
_diffrn_radiation_source synchrotron
_diffrn_radiation_type synchrotron
_diffrn_radiation_wavelength 0.68683
_diffrn_reflns_av_R_equivalents 0.2211
_diffrn_reflns_av_unetI/netI 0.3089
_diffrn_reflns_Laue_measured_fraction_full 0.914
_diffrn_reflns_Laue_measured_fraction_max 0.914
_diffrn_reflns_limit_h_max 14
_diffrn_reflns_limit_h_min -14
_diffrn_reflns_limit_k_max 12
_diffrn_reflns_limit_k_min -12
_diffrn_reflns_limit_l_max 6
_diffrn_reflns_limit_l_min -6
_diffrn_reflns_number 2881
_diffrn_reflns_point_group_measured_fraction_full 0.914
_diffrn_reflns_point_group_measured_fraction_max 0.914
_diffrn_reflns_theta_full 16.627
_diffrn_reflns_theta_max 16.627
_diffrn_reflns_theta_min 1.709
_exptl_absorpt_coefficient_mu 4.949
_exptl_absorpt_correction_type none
_exptl_crystal_colour orange
_exptl_crystal_density_diffrn 1.874
_exptl_crystal_description needle
_exptl_crystal_F_000 1080
_exptl_crystal_recrystallization_method 'Re-crystallisation from solvent: acetone'
_exptl_crystal_size_max 0.10
_exptl_crystal_size_mid 0.01
_exptl_crystal_size_min 0.01
_refine_diff_density_max 0.834
_refine_diff_density_min -0.948
_refine_diff_density_rms 0.205
_refine_ls_extinction_method none
_refine_ls_goodness_of_fit_ref 1.439
_refine_ls_hydrogen_treatment constr
_refine_ls_matrix_type full
_refine_ls_number_parameters 223
_refine_ls_number_reflns 1069
_refine_ls_number_restraints 235
_refine_ls_restrained_S_all 1.298
_refine_ls_R_factor_all 0.2563
_refine_ls_R_factor_gt 0.1949
_refine_ls_shift/su_max 0.000
_refine_ls_shift/su_mean 0.000
_refine_ls_structure_factor_coef Fsqd
_refine_ls_weighting_details 'w=1/[\s^2^(Fo^2^)+(0.0600P)^2^] where P=(Fo^2^+2Fc^2^)/3'
_refine_ls_weighting_scheme calc
_refine_ls_wR_factor_gt 0.3823
_refine_ls_wR_factor_ref 0.4257
_reflns_Friedel_coverage 0.000
_reflns_number_gt 636
_reflns_number_total 1069
_reflns_threshold_expression 'I > 2\s(I)'
_cod_data_source_file c9ce00805e2.cif
_cod_data_source_block VSA7ACN_ZnBr_spno2
_cod_depositor_comments 'Adding full bibliography for 7233050--7233066.cif.'
_cod_original_cell_volume 1940.6(11)
_cod_database_code 7233060
_shelx_shelxl_version_number 2014/7
_shelx_space_group_comment
;
The symmetry employed for this shelxl refinement is uniquely defined
by the following loop, which should always be used as a source of
symmetry information in preference to the above space-group names.
They are only intended as comments.
;

loop_
_space_group_symop_operation_xyz
'x, y, z'
'-x, y+1/2, -z+1/2'
'-x, -y, -z'
'x, -y-1/2, z-1/2'

loop_
_atom_site_label
_atom_site_type_symbol
_atom_site_fract_x
_atom_site_fract_y
_atom_site_fract_z
_atom_site_U_iso_or_equiv
_atom_site_adp_type
_atom_site_occupancy
_atom_site_site_symmetry_order
_atom_site_calc_flag
_atom_site_refinement_flags_posn
_atom_site_refinement_flags_adp
Zn1 Zn 0.1396(5) 0.1813(5) 0.2391(13) 0.031(3) Uani 1 1 d . U
Br2 Br 0.0676(5) 0.2498(5) -0.0132(12) 0.042(3) Uani 1 1 d . U
Br3 Br 0.1278(5) 0.0312(5) 0.2454(12) 0.051(3) Uani 1 1 d . U
O1A O 0.233(3) 0.234(3) 0.242(6) 0.034(7) Uani 1 1 d . U
C2A C 0.299(2) 0.226(3) 0.328(6) 0.033(8) Uani 1 1 d G U
C3A C 0.322(2) 0.139(3) 0.340(6) 0.034(9) Uani 1 1 d G U
H3A H 0.2885 0.0938 0.3002 0.041 Uiso 1 1 calc R U
C4A C 0.395(3) 0.119(2) 0.411(6) 0.037(10) Uani 1 1 d G U
H4A H 0.4110 0.0593 0.4196 0.044 Uiso 1 1 calc R U
C5A C 0.445(2) 0.185(3) 0.470(6) 0.035(9) Uani 1 1 d G U
C6A C 0.422(2) 0.272(3) 0.458(6) 0.034(9) Uani 1 1 d G U
H6A H 0.4554 0.3171 0.4978 0.041 Uiso 1 1 calc R U
C7A C 0.349(3) 0.292(2) 0.387(6) 0.034(8) Uani 1 1 d G U
C8A C 0.324(4) 0.379(5) 0.369(9) 0.030(10) Uani 1 1 d . U
H8A H 0.3645 0.4213 0.3770 0.036 Uiso 1 1 calc R U
C9A C 0.257(4) 0.413(4) 0.343(9) 0.026(10) Uani 1 1 d . U
H9A H 0.2151 0.3736 0.3418 0.031 Uiso 1 1 calc R U
C10A C 0.241(4) 0.504(4) 0.317(9) 0.026(8) Uani 1 1 d . U
C11A C 0.293(4) 0.579(4) 0.356(9) 0.023(8) Uani 1 1 d . U
C12A C 0.355(4) 0.583(4) 0.211(8) 0.027(13) Uani 1 1 d . U
H12A H 0.3305 0.5808 0.0866 0.040 Uiso 1 1 calc R U
H12B H 0.3892 0.5321 0.2271 0.040 Uiso 1 1 calc R U
H12C H 0.3846 0.6366 0.2256 0.040 Uiso 1 1 calc R U
C13A C 0.337(4) 0.575(4) 0.550(9) 0.028(13) Uani 1 1 d . U
H13A H 0.3891 0.5531 0.5353 0.041 Uiso 1 1 calc R U
H13B H 0.3101 0.5363 0.6323 0.041 Uiso 1 1 calc R U
H13C H 0.3400 0.6341 0.6042 0.041 Uiso 1 1 calc R U
C14A C 0.241(2) 0.657(3) 0.346(6) 0.022(9) Uani 1 1 d G U
C15A C 0.2492(19) 0.747(3) 0.360(6) 0.020(9) Uani 1 1 d G U
H15A H 0.2981 0.7717 0.3892 0.024 Uiso 1 1 calc R U
C16A C 0.186(2) 0.801(2) 0.333(6) 0.027(10) Uani 1 1 d G U
H16A H 0.1918 0.8630 0.3426 0.033 Uiso 1 1 calc R U
C17A C 0.115(2) 0.765(3) 0.291(5) 0.021(10) Uani 1 1 d G U
H17A H 0.0714 0.8025 0.2719 0.026 Uiso 1 1 calc R U
C18A C 0.106(2) 0.675(3) 0.276(6) 0.031(10) Uani 1 1 d G U
H18A H 0.0572 0.6507 0.2478 0.037 Uiso 1 1 calc R U
C19A C 0.169(3) 0.621(2) 0.304(6) 0.023(9) Uani 1 1 d G U
N20A N 0.172(3) 0.531(4) 0.304(7) 0.027(8) Uani 1 1 d D U
C21A C 0.110(3) 0.476(5) 0.243(10) 0.043(15) Uani 1 1 d D U
H21A H 0.1071 0.4738 0.1079 0.064 Uiso 1 1 calc R U
H21B H 0.0618 0.5007 0.2864 0.064 Uiso 1 1 calc R U
H21C H 0.1172 0.4174 0.2933 0.064 Uiso 1 1 calc R U
N22A N 0.510(3) 0.165(4) 0.593(8) 0.034(10) Uani 1 1 d . U
O23A O 0.532(3) 0.092(3) 0.609(6) 0.035(11) Uani 1 1 d . U
O24A O 0.560(3) 0.229(3) 0.606(6) 0.035(11) Uani 1 1 d . U

loop_
_atom_site_aniso_label
_atom_site_aniso_U_11
_atom_site_aniso_U_22
_atom_site_aniso_U_33
_atom_site_aniso_U_23
_atom_site_aniso_U_13
_atom_site_aniso_U_12
Zn1 0.036(5) 0.009(5) 0.047(6) 0.004(4) -0.005(4) 0.001(4)
Br2 0.043(5) 0.019(4) 0.064(6) 0.008(4) -0.006(4) 0.003(4)
Br3 0.063(6) 0.009(5) 0.081(7) 0.006(5) 0.001(5) -0.002(5)
O1A 0.035(9) 0.026(11) 0.040(13) -0.006(10) 0.002(8) -0.004(7)
C2A 0.035(9) 0.032(10) 0.033(14) -0.001(10) 0.003(10) 0.000(8)
C3A 0.035(11) 0.032(10) 0.035(15) 0.003(10) 0.005(10) -0.003(9)
C4A 0.037(12) 0.035(11) 0.039(15) 0.003(10) 0.003(10) 0.000(8)
C5A 0.035(11) 0.035(11) 0.035(15) -0.004(10) 0.003(10) 0.004(8)
C6A 0.034(11) 0.034(10) 0.034(14) -0.002(10) 0.002(10) 0.002(8)
C7A 0.034(11) 0.031(9) 0.035(14) 0.000(10) -0.001(10) 0.001(7)
C8A 0.029(13) 0.031(10) 0.030(15) 0.000(11) -0.001(11) 0.000(9)
C9A 0.026(13) 0.022(10) 0.028(15) -0.001(11) 0.001(11) -0.003(8)
C10A 0.029(10) 0.023(9) 0.027(14) 0.000(10) 0.001(10) -0.001(7)
C11A 0.025(10) 0.020(10) 0.023(13) 0.001(11) 0.002(8) 0.000(7)
C12A 0.031(18) 0.02(2) 0.030(19) -0.003(18) 0.007(16) 0.001(14)
C13A 0.03(2) 0.02(2) 0.028(15) 0.007(16) -0.004(14) 0.000(16)
C14A 0.025(10) 0.022(9) 0.018(14) 0.000(10) 0.001(10) 0.001(7)
C15A 0.022(12) 0.021(10) 0.017(15) -0.001(11) 0.007(10) 0.002(8)
C16A 0.026(13) 0.026(12) 0.030(16) 0.001(11) -0.002(11) 0.003(8)
C17A 0.021(12) 0.024(11) 0.019(15) 0.000(11) 0.010(10) 0.003(9)
C18A 0.030(11) 0.028(11) 0.035(16) -0.003(11) -0.006(11) 0.004(8)
C19A 0.024(11) 0.023(10) 0.023(15) -0.003(11) 0.006(10) 0.001(6)
N20A 0.029(10) 0.023(10) 0.029(14) 0.002(10) -0.005(10) -0.002(7)
C21A 0.040(17) 0.04(2) 0.05(3) 0.011(19) -0.013(19) -0.019(17)
N22A 0.034(12) 0.036(12) 0.033(14) 0.001(10) 0.004(9) 0.002(8)
O23A 0.048(19) 0.033(13) 0.02(2) 0.014(16) 0.008(15) -0.002(13)
O24A 0.029(16) 0.030(16) 0.05(2) 0.009(16) 0.005(15) 0.006(14)

loop_
_atom_type_symbol
_atom_type_description
_atom_type_scat_dispersion_real
_atom_type_scat_dispersion_imag
_atom_type_scat_source
C C 0.0030 0.0020 'International Tables Vol C Tables 4.2.6.8 and 6.1.1.4'
H H 0.0000 0.0000 'International Tables Vol C Tables 4.2.6.8 and 6.1.1.4'
N N 0.0060 0.0030 'International Tables Vol C Tables 4.2.6.8 and 6.1.1.4'
O O 0.0100 0.0060 'International Tables Vol C Tables 4.2.6.8 and 6.1.1.4'
Br Br -0.1760 2.3340 'International Tables Vol C Tables 4.2.6.8 and 6.1.1.4'
Zn Zn 0.3070 1.3540 'International Tables Vol C Tables 4.2.6.8 and 6.1.1.4'

loop_
_geom_angle_atom_site_label_1
_geom_angle_atom_site_label_2
_geom_angle_atom_site_label_3
_geom_angle
_geom_angle_site_symmetry_3
O1A Zn1 Br3 121.4(15) .
O1A Zn1 Br2 104.9(15) .
Br3 Zn1 Br2 113.7(5) .
O1A Zn1 Br2 106.7(14) 4_566
Br3 Zn1 Br2 111.2(5) 4_566
Br2 Zn1 Br2 95.7(4) 4_566
Zn1 Br2 Zn1 118.0(5) 4_565
C2A O1A Zn1 138(4) .
O1A C2A C3A 112(4) .
O1A C2A C7A 127(4) .
C3A C2A C7A 120.0 .
C2A C3A C4A 120.0 .
C2A C3A H3A 120.0 .
C4A C3A H3A 120.0 .
C5A C4A C3A 120.0 .
C5A C4A H4A 120.0 .
C3A C4A H4A 120.0 .
C4A C5A C6A 120.0 .
C4A C5A N22A 120(4) .
C6A C5A N22A 118(4) .
C7A C6A C5A 120.0 .
C7A C6A H6A 120.0 .
C5A C6A H6A 120.0 .
C6A C7A C2A 120.0 .
C6A C7A C8A 121(4) .
C2A C7A C8A 119(4) .
C9A C8A C7A 131(7) .
C9A C8A H8A 114.4 .
C7A C8A H8A 114.4 .
C8A C9A C10A 125(7) .
C8A C9A H9A 117.5 .
C10A C9A H9A 117.5 .
N20A C10A C9A 120(6) .
N20A C10A C11A 109(6) .
C9A C10A C11A 128(6) .
C10A C11A C14A 104(5) .
C10A C11A C12A 110(5) .
C14A C11A C12A 113(5) .
C10A C11A C13A 114(5) .
C14A C11A C13A 110(5) .
C12A C11A C13A 106(5) .
C11A C12A H12A 109.5 .
C11A C12A H12B 109.5 .
H12A C12A H12B 109.5 .
C11A C12A H12C 109.5 .
H12A C12A H12C 109.5 .
H12B C12A H12C 109.5 .
C11A C13A H13A 109.5 .
C11A C13A H13B 109.5 .
H13A C13A H13B 109.5 .
C11A C13A H13C 109.5 .
H13A C13A H13C 109.5 .
H13B C13A H13C 109.5 .
C15A C14A C19A 120.0 .
C15A C14A C11A 136(4) .
C19A C14A C11A 104(4) .
C14A C15A C16A 120.0 .
C14A C15A H15A 120.0 .
C16A C15A H15A 120.0 .
C17A C16A C15A 120.0 .
C17A C16A H16A 120.0 .
C15A C16A H16A 120.0 .
C16A C17A C18A 120.0 .
C16A C17A H17A 120.0 .
C18A C17A H17A 120.0 .
C19A C18A C17A 120.0 .
C19A C18A H18A 120.0 .
C17A C18A H18A 120.0 .
N20A C19A C18A 129(3) .
N20A C19A C14A 111(3) .
C18A C19A C14A 120.0 .
C10A N20A C19A 111(5) .
C10A N20A C21A 123(6) .
C19A N20A C21A 124(5) .
N20A C21A H21A 109.5 .
N20A C21A H21B 109.5 .
H21A C21A H21B 109.5 .
N20A C21A H21C 109.5 .
H21A C21A H21C 109.5 .
H21B C21A H21C 109.5 .
O23A N22A O24A 118(6) .
O23A N22A C5A 121(6) .
O24A N22A C5A 113(5) .

loop_
_geom_bond_atom_site_label_1
_geom_bond_atom_site_label_2
_geom_bond_distance
_geom_bond_site_symmetry_2
Zn1 O1A 1.83(4) .
Zn1 Br3 2.306(10) .
Zn1 Br2 2.415(12) .
Zn1 Br2 2.474(12) 4_566
Br2 Zn1 2.474(12) 4_565
O1A C2A 1.29(5) .
C2A C3A 1.3900 .
C2A C7A 1.3900 .
C3A C4A 1.3900 .
C3A H3A 0.9500 .
C4A C5A 1.3900 .
C4A H4A 0.9500 .
C5A C6A 1.3900 .
C5A N22A 1.45(7) .
C6A C7A 1.3900 .
C6A H6A 0.9500 .
C7A C8A 1.40(7) .
C8A C9A 1.29(8) .
C8A H8A 0.9500 .
C9A C10A 1.43(9) .
C9A H9A 0.9500 .
C10A N20A 1.29(8) .
C10A C11A 1.49(9) .
C11A C14A 1.50(7) .
C11A C12A 1.54(8) .
C11A C13A 1.58(9) .
C12A H12A 0.9800 .
C12A H12B 0.9800 .
C12A H12C 0.9800 .
C13A H13A 0.9800 .
C13A H13B 0.9800 .
C13A H13C 0.9800 .
C14A C15A 1.3900 .
C14A C19A 1.3900 .
C15A C16A 1.3900 .
C15A H15A 0.9500 .
C16A C17A 1.3900 .
C16A H16A 0.9500 .
C17A C18A 1.3900 .
C17A H17A 0.9500 .
C18A C19A 1.3900 .
C18A H18A 0.9500 .
C19A N20A 1.38(6) .
N20A C21A 1.430(11) .
C21A H21A 0.9800 .
C21A H21B 0.9800 .
C21A H21C 0.9800 .
N22A O23A 1.18(6) .
N22A O24A 1.32(7) .

loop_
_geom_torsion_atom_site_label_1
_geom_torsion_atom_site_label_2
_geom_torsion_atom_site_label_3
_geom_torsion_atom_site_label_4
_geom_torsion
_geom_torsion_site_symmetry_1
Br3 Zn1 O1A C2A -43(6) .
Br2 Zn1 O1A C2A -174(5) .
Br2 Zn1 O1A C2A 85(6) 4_566
Zn1 O1A C2A C3A 45(7) .
Zn1 O1A C2A C7A -143(4) .
O1A C2A C3A C4A 173(5) .
C7A C2A C3A C4A 0.0 .
C2A C3A C4A C5A 0.0 .
C3A C4A C5A C6A 0.0 .
C3A C4A C5A N22A 161(5) .
C4A C5A C6A C7A 0.0 .
N22A C5A C6A C7A -162(5) .
C5A C6A C7A C2A 0.0 .
C5A C6A C7A C8A -179(5) .
O1A C2A C7A C6A -172(5) .
C3A C2A C7A C6A 0.0 .
O1A C2A C7A C8A 6(6) .
C3A C2A C7A C8A 179(5) .
C6A C7A C8A C9A -164(6) .
C2A C7A C8A C9A 17(9) .
C7A C8A C9A C10A -176(6) .
C8A C9A C10A N20A -176(6) .
C8A C9A C10A C11A -16(11) .
N20A C10A C11A C14A -5(7) .
C9A C10A C11A C14A -167(6) .
N20A C10A C11A C12A -125(6) .
C9A C10A C11A C12A 73(8) .
N20A C10A C11A C13A 115(6) .
C9A C10A C11A C13A -47(9) .
C10A C11A C14A C15A -177(4) .
C12A C11A C14A C15A -59(7) .
C13A C11A C14A C15A 60(6) .
C10A C11A C14A C19A 0(5) .
C12A C11A C14A C19A 118(5) .
C13A C11A C14A C19A -123(4) .
C19A C14A C15A C16A 0.0 .
C11A C14A C15A C16A 176(5) .
C14A C15A C16A C17A 0.0 .
C15A C16A C17A C18A 0.0 .
C16A C17A C18A C19A 0.0 .
C17A C18A C19A N20A 177(5) .
C17A C18A C19A C14A 0.0 .
C15A C14A C19A N20A -177(4) .
C11A C14A C19A N20A 5(4) .
C15A C14A C19A C18A 0.0 .
C11A C14A C19A C18A -177(4) .
C9A C10A N20A C19A 172(5) .
C11A C10A N20A C19A 8(7) .
C9A C10A N20A C21A -25(10) .
C11A C10A N20A C21A 172(6) .
C18A C19A N20A C10A 174(4) .
C14A C19A N20A C10A -9(6) .
C18A C19A N20A C21A 11(8) .
C14A C19A N20A C21A -172(5) .
C4A C5A N22A O23A 18(8) .
C6A C5A N22A O23A 180(5) .
C4A C5A N22A O24A 167(4) .
C6A C5A N22A O24A -32(6) .
